data_1001483
loop_
_publ_author_name
'Martin, C'
'Maignan, A'
'Huve, M'
'Hervieu, M'
'Michel, C'
'Raveau, B'

_publ_section_title
;
TlBa~2-x~La~2+x~Cu~2~O~9+d~: a new 42K superconductor, intergrowth of
"1201" and "0201" structures
;
_journal_coden_ASTM PHYCE6
_journal_name_full 'Physica C (Amsterdam) (152,1988-)'
_journal_page_first 1
_journal_page_last 8
_journal_paper_doi 10.1016/0921-4534(91)90003-H
_journal_volume 179
_journal_year 1991
_chemical_formula_structural 'Tl Ba1.6 La2.4 Cu2 O9'
_chemical_formula_sum 'Ba1.6 Cu2 La2.4 O9 Tl'
_chemical_name_systematic
;
Thallium(III) barium lanthanum copper oxide (1/1.6/2.4/2/9)
;
_space_group_IT_number 139
_symmetry_cell_setting tetragonal
_symmetry_Int_Tables_number 139
_symmetry_space_group_name_Hall '-I 4 2'
_symmetry_space_group_name_H-M 'I 4/m m m'
_cell_angle_alpha 90
_cell_angle_beta 90
_cell_angle_gamma 90
_cell_formula_units_Z 2
_cell_length_a 3.8110(2)
_cell_length_b 3.8110(2)
_cell_length_c 31.556(2)
_cell_volume 458.3
_refine_ls_R_factor_all 0.073
_cod_database_code 1001483

loop_
_symmetry_equiv_pos_as_xyz
x,y,z
-x,-y,z
-x,y,z
x,-y,z
-y,x,z
y,-x,z
y,x,z
-y,-x,z
-x,-y,-z
x,y,-z
x,-y,-z
-x,y,-z
y,-x,-z
-y,x,-z
-y,-x,-z
y,x,-z
1/2+x,1/2+y,1/2+z
1/2-x,1/2-y,1/2+z
1/2-x,1/2+y,1/2+z
1/2+x,1/2-y,1/2+z
1/2-y,1/2+x,1/2+z
1/2+y,1/2-x,1/2+z
1/2+y,1/2+x,1/2+z
1/2-y,1/2-x,1/2+z
1/2-x,1/2-y,1/2-z
1/2+x,1/2+y,1/2-z
1/2+x,1/2-y,1/2-z
1/2-x,1/2+y,1/2-z
1/2+y,1/2-x,1/2-z
1/2-y,1/2+x,1/2-z
1/2-y,1/2-x,1/2-z
1/2+y,1/2+x,1/2-z

loop_
_atom_site_label
_atom_site_type_symbol
_atom_site_symmetry_multiplicity
_atom_site_Wyckoff_symbol
_atom_site_fract_x
_atom_site_fract_y
_atom_site_fract_z
_atom_site_occupancy
_atom_site_attached_hydrogens
_atom_site_calc_flag
Tl1 Tl3+ 2 a 0. 0. 0. 1. 0 d
Ba1 Ba2+ 4 e 0.5 0.5 0.0850(1) 0.8 0 d
La1 La3+ 4 e 0.5 0.5 0.0850(1) 0.2 0 d
La2 La3+ 4 e 0.5 0.5 0.2044(2) 1. 0 d
Cu1 Cu2+ 4 e 0. 0. 0.1466(4) 1. 0 d
O1 O2- 2 b 0.5 0.5 0. 1. 0 d
O2 O2- 4 e 0. 0. 0.063(1) 1. 0 d
O3 O2- 8 g 0.5 0. 0.1458(9) 1. 0 d
O4 O2- 4 e 0. 0. 0.218(1) 1. 0 d

loop_
_atom_type_symbol
_atom_type_oxidation_number
Tl3+ 3.000
Ba2+ 2.000
La3+ 3.000
Cu2+ 2.300
O2- -2.000
